data_9017753
loop_
_publ_author_name
'Britvin, S. N.'
'Vapnik, Y.'
'Polekhovsky, Y. S.'
'Krivovichev, S. V.'
'Krzhizhanovskaya, M. G.'
'Gorelova, L. A.'
'Vereshchagin, O. S.'
'Shilovskikh, V. V.'
'Zaitsev, A. N.'

_publ_section_title
;
 Murashkoite, FeP, a new terrestrial phosphide from pyrometamorphic
 rocks of the Hatrurim Formation, South Levant
;
_journal_name_full 'Mineralogy and Petrology'
_journal_page_first 237
_journal_page_last 248
_journal_volume 113
_journal_year 2019
_chemical_compound_source 'Hatrurim Formation, Israel'
_chemical_formula_sum 'Fe P'
_chemical_name_mineral Murashkoite
_space_group_IT_number 62
_space_group_name_Hall '-P 2ac 2n'
_space_group_name_H-M_alt 'P n m a'
_symmetry_space_group_name_H-M 'P n m a'
_cell_angle_alpha 90
_cell_angle_beta 90
_cell_angle_gamma 90
_cell_length_a 5.099
_cell_length_b 3.251
_cell_length_c 5.695
_cell_formula_units_Z 4
_cell_volume 94.405
_database_code_amcsd 0020929
_exptl_crystal_density_diffrn 6.109
_cod_data_source_file inputs/fixed/downloads/18/18716.cif
_cod_data_source_block 18716
_cod_database_code 9017753

loop_
_space_group_symop_operation_xyz
x,y,z
x,1/2-y,z
-x,1/2+y,-z
1/2-x,1/2+y,1/2+z
1/2+x,1/2-y,1/2-z
1/2+x,y,1/2-z
1/2-x,-y,1/2+z
-x,-y,-z

loop_
_atom_site_aniso_label
_atom_site_aniso_U_11
_atom_site_aniso_U_22
_atom_site_aniso_U_33
_atom_site_aniso_U_12
_atom_site_aniso_U_13
_atom_site_aniso_U_23
Fe 0.00760 0.01470 0.01490 0.00000 0.00000 0.00000
P 0.01150 0.01210 0.01580 0.00000 0.00000 0.00000

loop_
_atom_site_label
_atom_site_fract_x
_atom_site_fract_y
_atom_site_fract_z
_atom_site_U_iso_or_equiv
Fe 0.00150 0.25000 0.20070 0.01240
P 0.19260 0.25000 0.57750 0.01310

loop_
_cod_related_entry_id
_cod_related_entry_database
_cod_related_entry_code
1 AMCSD 0020929
